data_4514247
loop_
_publ_author_name
'Peng, Xie-Xue'
'Wei, Dian'
'Han, Wen-Jun'
'Chen, Fei'
'Yu, Wei'
'Han, Bing'

_publ_section_title
;
 Dioxygen Activation via Cu-Catalyzed Cascade Radical Reaction: An
 Approach to Isoxazoline/Cyclic Nitrone-Featured \a-Ketols
;
_journal_issue 11
_journal_name_full 'ACS Catalysis'
_journal_page_first 7830
_journal_paper_doi 10.1021/acscatal.7b03078
_journal_volume 7
_journal_year 2017
_chemical_formula_moiety 'C19 H19 N O3'
_chemical_formula_sum 'C19 H19 N O3'
_chemical_formula_weight 309.35
_chemical_name_systematic
;
 ? 
;
_space_group_crystal_system monoclinic
_space_group_IT_number 14
_space_group_name_Hall '-P 2yn'
_space_group_name_H-M_alt 'P 1 21/n 1'
_symmetry_space_group_name_Hall '-P 2yn'
_symmetry_space_group_name_H-M 'P 1 21/n 1'
_atom_sites_solution_hydrogens geom
_atom_sites_solution_primary direct
_atom_sites_solution_secondary difmap
_audit_creation_date 2016-09-07
_audit_creation_method
;
Olex2 1.2
(compiled 2016.08.25 svn.r3337 for OlexSys, GUI svn.r5221)
;
_cell_angle_alpha 90.00
_cell_angle_beta 102.176(6)
_cell_angle_gamma 90.00
_cell_formula_units_Z 4
_cell_length_a 9.3432(5)
_cell_length_b 12.1755(6)
_cell_length_c 14.6611(8)
_cell_measurement_reflns_used 1264
_cell_measurement_temperature 294.33(10)
_cell_measurement_theta_max 21.9960
_cell_measurement_theta_min 3.6230
_cell_volume 1630.30(15)
_computing_cell_refinement
;
CrysAlisPro, Agilent Technologies,
Version 1.171.37.33 (release 27-03-2014 CrysAlis171 .NET)
(compiled Mar 27 2014,17:12:48)
;
_computing_data_collection
;
CrysAlisPro, Agilent Technologies,
Version 1.171.37.33 (release 27-03-2014 CrysAlis171 .NET)
(compiled Mar 27 2014,17:12:48)
;
_computing_data_reduction
;
CrysAlisPro, Agilent Technologies,
Version 1.171.37.33 (release 27-03-2014 CrysAlis171 .NET)
(compiled Mar 27 2014,17:12:48)
;
_computing_molecular_graphics 'Olex2 (Dolomanov et al., 2009)'
_computing_publication_material 'Olex2 (Dolomanov et al., 2009)'
_computing_structure_refinement 'ShelXL (Sheldrick, 2015)'
_computing_structure_solution 'ShelXS (Sheldrick, 2008)'
_diffrn_ambient_environment air
_diffrn_ambient_temperature 294.33(10)
_diffrn_detector 'CCD plate'
_diffrn_detector_area_resol_mean 16.0733
_diffrn_detector_type Eos
_diffrn_measured_fraction_theta_full 0.998
_diffrn_measured_fraction_theta_max 0.998
_diffrn_measurement_details
;
#__ type_ start__ end____ width___ exp.time_
  1 omega   20.00   47.55   1.4500    5.0000
omega____ theta____ kappa____ phi______ frames
    -       22.7867  -57.0000  120.0000 19

#__ type_ start__ end____ width___ exp.time_
  2 omega  -20.00   11.90   1.4500    5.0000
omega____ theta____ kappa____ phi______ frames
    -       22.7867  -99.0000   60.0000 22

#__ type_ start__ end____ width___ exp.time_
  3 omega  -40.00   97.75   1.4500    5.0000
omega____ theta____ kappa____ phi______ frames
    -       22.7867   19.0000 -150.0000 95

#__ type_ start__ end____ width___ exp.time_
  4 omega    1.00   59.00   1.4500    5.0000
omega____ theta____ kappa____ phi______ frames
    -       22.7867   57.0000  -90.0000 40
;
_diffrn_measurement_device 'four-circle diffractometer'
_diffrn_measurement_device_type 'SuperNova, Dual, Cu at zero, Eos'
_diffrn_measurement_method '\w scans'
_diffrn_orient_matrix_UB_11 0.0746291000
_diffrn_orient_matrix_UB_12 0.0128426000
_diffrn_orient_matrix_UB_13 0.0019535000
_diffrn_orient_matrix_UB_21 0.0117454000
_diffrn_orient_matrix_UB_22 0.0051404000
_diffrn_orient_matrix_UB_23 0.0492190000
_diffrn_orient_matrix_UB_31 0.0179865000
_diffrn_orient_matrix_UB_32 -0.0565875000
_diffrn_orient_matrix_UB_33 0.0049009000
_diffrn_radiation_monochromator mirror
_diffrn_radiation_probe x-ray
_diffrn_radiation_type MoK\a
_diffrn_radiation_wavelength 0.71073
_diffrn_reflns_av_R_equivalents 0.0364
_diffrn_reflns_av_unetI/netI 0.0603
_diffrn_reflns_limit_h_max 11
_diffrn_reflns_limit_h_min -10
_diffrn_reflns_limit_k_max 15
_diffrn_reflns_limit_k_min -14
_diffrn_reflns_limit_l_max 15
_diffrn_reflns_limit_l_min -18
_diffrn_reflns_number 6847
_diffrn_reflns_theta_full 25.50
_diffrn_reflns_theta_max 26.02
_diffrn_reflns_theta_min 3.34
_diffrn_source 'SuperNova (Mo) X-ray Source'
_exptl_absorpt_coefficient_mu 0.085
_exptl_absorpt_correction_T_max 1.00000
_exptl_absorpt_correction_T_min 0.78751
_exptl_absorpt_correction_type multi-scan
_exptl_absorpt_process_details
;
CrysAlisPro, Agilent Technologies,
Version 1.171.37.33 (release 27-03-2014 CrysAlis171 .NET)
(compiled Mar 27 2014,17:12:48)
Empirical absorption correction using spherical harmonics,
 implemented in SCALE3 ABSPACK scaling algorithm.
;
_exptl_crystal_colour 'clear light colourless'
_exptl_crystal_colour_lustre clear
_exptl_crystal_colour_modifier light
_exptl_crystal_colour_primary colourless
_exptl_crystal_density_diffrn 1.260
_exptl_crystal_density_method 'not measured'
_exptl_crystal_description block
_exptl_crystal_F_000 656
_exptl_crystal_size_max 0.19
_exptl_crystal_size_mid 0.16
_exptl_crystal_size_min 0.14
_refine_diff_density_max 0.166
_refine_diff_density_min -0.171
_refine_diff_density_rms 0.038
_refine_ls_extinction_method none
_refine_ls_goodness_of_fit_ref 1.073
_refine_ls_hydrogen_treatment constr
_refine_ls_matrix_type full
_refine_ls_number_parameters 211
_refine_ls_number_reflns 3202
_refine_ls_number_restraints 0
_refine_ls_restrained_S_all 1.073
_refine_ls_R_factor_all 0.1061
_refine_ls_R_factor_gt 0.0565
_refine_ls_shift/su_max 0.000
_refine_ls_shift/su_mean 0.000
_refine_ls_structure_factor_coef Fsqd
_refine_ls_weighting_details 'calc w=1/[\s^2^(Fo^2^)+(0.0429P)^2^+0.2701P] where P=(Fo^2^+2Fc^2^)/3'
_refine_ls_weighting_scheme calc
_refine_ls_wR_factor_gt 0.1158
_refine_ls_wR_factor_ref 0.1460
_reflns_number_gt 1866
_reflns_number_total 3202
_reflns_threshold_expression >2sigma(I)
_cod_data_source_file cs7b03078_si_004.cif
_cod_data_source_block pengxx_0905
_cod_depositor_comments 'Adding full bibliography for 4514247--4514249.cif.'
_cod_original_cell_volume 1630.31(15)
_cod_database_code 4514247
_reflns_odcompleteness_completeness 99.69
_reflns_odcompleteness_iscentric 1
_reflns_odcompleteness_theta 26.32
_olex2_refinement_description
;
1. Fixed Uiso
 At 1.2 times of:
  All C(H) groups, All C(H,H) groups
 At 1.5 times of:
  All C(H,H,H) groups, All O(H) groups
2.a Secondary CH2 refined with riding coordinates:
 C9(H9A,H9B)
2.b Aromatic/amide H refined with riding coordinates:
 C1(H1), C5(H5), C16(H16), C2(H2A), C4(H4), C15(H15), C3(H3), C17(H17),
 C14(H14), C13(H13)
2.c Idealised Me refined as rotating group:
 C19(H19A,H19B,H19C), C18(H18A,H18B,H18C)
2.d Idealised tetrahedral OH refined as rotating group:
 O2(H2)
;
_olex2_date_sample_data_collection 2016-09-05
_olex2_submission_special_instructions 'No special instructions were received'

loop_
_space_group_symop_id
_space_group_symop_operation_xyz
1 'x, y, z'
2 '-x+1/2, y+1/2, -z+1/2'
3 '-x, -y, -z'
4 'x-1/2, -y-1/2, z-1/2'

loop_
_atom_site_label
_atom_site_type_symbol
_atom_site_fract_x
_atom_site_fract_y
_atom_site_fract_z
_atom_site_U_iso_or_equiv
_atom_site_adp_type
_atom_site_occupancy
_atom_site_calc_flag
_atom_site_refinement_flags_posn
C6 C 0.0413(3) 0.59991(18) 0.20568(16) 0.0425(6) Uani 1 d .
O2 O 0.2195(2) 0.51104(15) 0.51675(12) 0.0683(6) Uani 1 d .
H2 H 0.1516 0.5022 0.5434 0.103 Uiso 1 calc GR
N1 N 0.0870(2) 0.52023(17) 0.36130(14) 0.0556(6) Uani 1 d .
C7 C 0.1298(3) 0.53683(18) 0.28316(16) 0.0422(6) Uani 1 d .
C12 C 0.1729(3) 0.26514(19) 0.51726(16) 0.0425(6) Uani 1 d .
O3 O 0.0268(2) 0.31206(17) 0.37194(13) 0.0811(7) Uani 1 d .
C10 C 0.1908(3) 0.4547(2) 0.43318(16) 0.0475(6) Uani 1 d .
C1 C -0.0707(3) 0.6701(2) 0.21741(18) 0.0530(7) Uani 1 d .
H1 H -0.0911 0.6787 0.2764 0.064 Uiso 1 calc R
C11 C 0.1211(3) 0.3407(2) 0.43763(17) 0.0478(6) Uani 1 d .
O1 O -0.0331(2) 0.55268(19) 0.38382(15) 0.0965(8) Uani 1 d .
C8 C 0.2766(3) 0.4826(2) 0.28657(17) 0.0464(6) Uani 1 d .
C5 C 0.0685(3) 0.5905(2) 0.11560(17) 0.0531(7) Uani 1 d .
H5 H 0.1441 0.5455 0.1055 0.064 Uiso 1 calc R
C9 C 0.3252(3) 0.4516(2) 0.39101(18) 0.0557(7) Uani 1 d .
H9A H 0.3680 0.3787 0.3972 0.067 Uiso 1 calc R
H9B H 0.3979 0.5034 0.4227 0.067 Uiso 1 calc R
C16 C 0.2915(3) 0.2859(2) 0.58862(17) 0.0532(7) Uani 1 d .
H16 H 0.3436 0.3510 0.5886 0.064 Uiso 1 calc R
C2 C -0.1521(3) 0.7273(2) 0.1429(2) 0.0634(8) Uani 1 d .
H2A H -0.2259 0.7745 0.1524 0.076 Uiso 1 calc R
C4 C -0.0150(3) 0.6470(2) 0.04163(19) 0.0616(7) Uani 1 d .
H4 H 0.0039 0.6385 -0.0178 0.074 Uiso 1 calc R
C15 C 0.2597(4) 0.1156(3) 0.6611(2) 0.0754(9) Uani 1 d .
H15 H 0.2892 0.0650 0.7089 0.090 Uiso 1 calc R
C3 C -0.1249(3) 0.7150(2) 0.0544(2) 0.0644(8) Uani 1 d .
H3 H -0.1810 0.7527 0.0042 0.077 Uiso 1 calc R
C17 C 0.3338(3) 0.2114(3) 0.66000(19) 0.0652(8) Uani 1 d .
H17 H 0.4139 0.2268 0.7078 0.078 Uiso 1 calc R
C19 C 0.2625(3) 0.3783(2) 0.2261(2) 0.0663(8) Uani 1 d .
H19A H 0.1912 0.3301 0.2432 0.099 Uiso 1 calc GR
H19B H 0.3555 0.3416 0.2358 0.099 Uiso 1 calc GR
H19C H 0.2321 0.3980 0.1615 0.099 Uiso 1 calc GR
C14 C 0.1411(5) 0.0945(3) 0.5910(3) 0.0966(12) Uani 1 d .
H14 H 0.0887 0.0297 0.5921 0.116 Uiso 1 calc R
C13 C 0.0980(4) 0.1681(2) 0.5187(2) 0.0751(9) Uani 1 d .
H13 H 0.0182 0.1521 0.4709 0.090 Uiso 1 calc R
C18 C 0.3895(3) 0.5609(2) 0.2603(2) 0.0720(9) Uani 1 d .
H18A H 0.3607 0.5795 0.1954 0.108 Uiso 1 calc GR
H18B H 0.4836 0.5259 0.2718 0.108 Uiso 1 calc GR
H18C H 0.3949 0.6265 0.2972 0.108 Uiso 1 calc GR

loop_
_atom_site_aniso_label
_atom_site_aniso_U_11
_atom_site_aniso_U_22
_atom_site_aniso_U_33
_atom_site_aniso_U_23
_atom_site_aniso_U_13
_atom_site_aniso_U_12
C6 0.0494(14) 0.0381(13) 0.0404(13) 0.0047(11) 0.0101(11) -0.0015(11)
O2 0.1073(17) 0.0551(11) 0.0420(11) -0.0029(9) 0.0143(11) -0.0090(11)
N1 0.0666(14) 0.0590(14) 0.0450(13) 0.0127(11) 0.0202(11) 0.0210(11)
C7 0.0510(14) 0.0407(13) 0.0360(13) 0.0005(11) 0.0118(11) 0.0005(12)
C12 0.0494(14) 0.0405(13) 0.0371(13) -0.0020(11) 0.0079(11) 0.0013(12)
O3 0.0796(14) 0.0991(16) 0.0504(12) 0.0121(12) -0.0183(11) -0.0306(12)
C10 0.0615(15) 0.0458(14) 0.0318(13) 0.0037(11) 0.0022(11) 0.0041(13)
C1 0.0609(16) 0.0538(15) 0.0460(15) 0.0048(13) 0.0149(13) 0.0100(13)
C11 0.0463(14) 0.0579(16) 0.0372(14) 0.0022(12) 0.0046(12) -0.0036(13)
O1 0.1066(17) 0.1266(19) 0.0728(15) 0.0479(14) 0.0564(13) 0.0691(15)
C8 0.0451(13) 0.0505(15) 0.0437(14) 0.0048(12) 0.0097(11) 0.0006(12)
C5 0.0639(16) 0.0539(16) 0.0443(15) 0.0074(13) 0.0180(13) 0.0033(13)
C9 0.0523(15) 0.0629(17) 0.0491(16) 0.0088(14) 0.0046(13) -0.0020(13)
C16 0.0485(14) 0.0601(16) 0.0478(15) 0.0094(14) 0.0031(12) 0.0001(13)
C2 0.0635(17) 0.0629(18) 0.0621(19) 0.0099(15) 0.0097(15) 0.0186(15)
C4 0.081(2) 0.0616(17) 0.0430(16) 0.0088(14) 0.0158(15) -0.0034(16)
C15 0.106(3) 0.063(2) 0.060(2) 0.0204(17) 0.024(2) 0.023(2)
C3 0.0710(19) 0.0659(18) 0.0512(17) 0.0177(15) 0.0011(15) 0.0024(16)
C17 0.0618(18) 0.081(2) 0.0516(17) 0.0191(16) 0.0101(14) 0.0167(16)
C19 0.0747(19) 0.0587(17) 0.0658(19) -0.0067(15) 0.0154(16) 0.0177(15)
C14 0.155(4) 0.0532(19) 0.080(3) 0.0116(19) 0.021(3) -0.025(2)
C13 0.100(2) 0.0582(18) 0.0602(19) 0.0013(16) 0.0017(17) -0.0208(18)
C18 0.0585(17) 0.087(2) 0.070(2) 0.0169(18) 0.0139(15) -0.0133(16)

loop_
_atom_type_symbol
_atom_type_description
_atom_type_scat_dispersion_real
_atom_type_scat_dispersion_imag
_atom_type_scat_source
C C 0.0033 0.0016 'International Tables Vol C Tables 4.2.6.8 and 6.1.1.4'
H H 0.0000 0.0000 'International Tables Vol C Tables 4.2.6.8 and 6.1.1.4'
N N 0.0061 0.0033 'International Tables Vol C Tables 4.2.6.8 and 6.1.1.4'
O O 0.0106 0.0060 'International Tables Vol C Tables 4.2.6.8 and 6.1.1.4'

loop_
_geom_angle_atom_site_label_1
_geom_angle_atom_site_label_2
_geom_angle_atom_site_label_3
_geom_angle
C1 C6 C7 122.7(2)
C1 C6 C5 117.2(2)
C5 C6 C7 120.1(2)
C10 O2 H2 109.5
C7 N1 C10 115.2(2)
O1 N1 C7 128.2(2)
O1 N1 C10 116.65(19)
C6 C7 C8 127.6(2)
N1 C7 C6 122.1(2)
N1 C7 C8 110.3(2)
C16 C12 C11 124.0(2)
C13 C12 C11 117.5(2)
C13 C12 C16 118.5(2)
O2 C10 N1 109.6(2)
O2 C10 C11 114.5(2)
O2 C10 C9 110.6(2)
N1 C10 C11 107.0(2)
N1 C10 C9 101.27(18)
C9 C10 C11 112.9(2)
C6 C1 H1 119.5
C2 C1 C6 121.1(2)
C2 C1 H1 119.5
C12 C11 C10 121.4(2)
O3 C11 C12 120.6(2)
O3 C11 C10 117.9(2)
C7 C8 C9 102.34(19)
C7 C8 C19 112.0(2)
C7 C8 C18 112.8(2)
C19 C8 C9 109.9(2)
C18 C8 C9 109.1(2)
C18 C8 C19 110.4(2)
C6 C5 H5 119.5
C4 C5 C6 121.1(2)
C4 C5 H5 119.5
C10 C9 C8 107.58(19)
C10 C9 H9A 110.2
C10 C9 H9B 110.2
C8 C9 H9A 110.2
C8 C9 H9B 110.2
H9A C9 H9B 108.5
C12 C16 H16 119.6
C12 C16 C17 120.8(3)
C17 C16 H16 119.6
C1 C2 H2A 119.7
C1 C2 C3 120.6(3)
C3 C2 H2A 119.7
C5 C4 H4 119.6
C3 C4 C5 120.9(3)
C3 C4 H4 119.6
C17 C15 H15 120.4
C17 C15 C14 119.2(3)
C14 C15 H15 120.4
C2 C3 H3 120.4
C4 C3 C2 119.2(3)
C4 C3 H3 120.4
C16 C17 H17 119.7
C15 C17 C16 120.6(3)
C15 C17 H17 119.7
C8 C19 H19A 109.5
C8 C19 H19B 109.5
C8 C19 H19C 109.5
H19A C19 H19B 109.5
H19A C19 H19C 109.5
H19B C19 H19C 109.5
C15 C14 H14 119.6
C15 C14 C13 120.9(3)
C13 C14 H14 119.6
C12 C13 C14 120.1(3)
C12 C13 H13 119.9
C14 C13 H13 119.9
C8 C18 H18A 109.5
C8 C18 H18B 109.5
C8 C18 H18C 109.5
H18A C18 H18B 109.5
H18A C18 H18C 109.5
H18B C18 H18C 109.5

loop_
_geom_bond_atom_site_label_1
_geom_bond_atom_site_label_2
_geom_bond_distance
C6 C7 1.472(3)
C6 C1 1.390(3)
C6 C5 1.401(3)
O2 H2 0.8200
O2 C10 1.380(3)
N1 C7 1.306(3)
N1 C10 1.502(3)
N1 O1 1.296(3)
C7 C8 1.514(3)
C12 C11 1.485(3)
C12 C16 1.378(3)
C12 C13 1.375(4)
O3 C11 1.211(3)
C10 C11 1.540(3)
C10 C9 1.513(3)
C1 H1 0.9300
C1 C2 1.381(3)
C8 C9 1.549(3)
C8 C19 1.539(3)
C8 C18 1.530(3)
C5 H5 0.9300
C5 C4 1.378(3)
C9 H9A 0.9700
C9 H9B 0.9700
C16 H16 0.9300
C16 C17 1.378(3)
C2 H2A 0.9300
C2 C3 1.382(4)
C4 H4 0.9300
C4 C3 1.363(4)
C15 H15 0.9300
C15 C17 1.358(4)
C15 C14 1.367(4)
C3 H3 0.9300
C17 H17 0.9300
C19 H19A 0.9600
C19 H19B 0.9600
C19 H19C 0.9600
C14 H14 0.9300
C14 C13 1.383(4)
C13 H13 0.9300
C18 H18A 0.9600
C18 H18B 0.9600
C18 H18C 0.9600

loop_
_geom_torsion_atom_site_label_1
_geom_torsion_atom_site_label_2
_geom_torsion_atom_site_label_3
_geom_torsion_atom_site_label_4
_geom_torsion
C6 C7 C8 C9 168.9(2)
C6 C7 C8 C19 -73.5(3)
C6 C7 C8 C18 51.8(3)
C6 C1 C2 C3 0.7(4)
C6 C5 C4 C3 1.1(4)
O2 C10 C11 C12 -42.0(3)
O2 C10 C11 O3 141.3(2)
O2 C10 C9 C8 -133.3(2)
N1 C7 C8 C9 -11.4(3)
N1 C7 C8 C19 106.2(2)
N1 C7 C8 C18 -128.5(2)
N1 C10 C11 C12 -163.7(2)
N1 C10 C11 O3 19.6(3)
N1 C10 C9 C8 -17.2(3)
C7 C6 C1 C2 -179.5(2)
C7 C6 C5 C4 178.6(2)
C7 N1 C10 O2 127.6(2)
C7 N1 C10 C11 -107.7(2)
C7 N1 C10 C9 10.8(3)
C7 C8 C9 C10 17.8(3)
C12 C16 C17 C15 0.3(4)
C10 N1 C7 C6 -179.7(2)
C10 N1 C7 C8 0.6(3)
C1 C6 C7 N1 17.9(4)
C1 C6 C7 C8 -162.4(2)
C1 C6 C5 C4 -1.4(4)
C1 C2 C3 C4 -1.1(4)
C11 C12 C16 C17 -179.5(2)
C11 C12 C13 C14 180.0(3)
C11 C10 C9 C8 96.9(2)
O1 N1 C7 C6 0.6(4)
O1 N1 C7 C8 -179.1(2)
O1 N1 C10 O2 -52.6(3)
O1 N1 C10 C11 72.1(3)
O1 N1 C10 C9 -169.5(2)
C5 C6 C7 N1 -162.1(2)
C5 C6 C7 C8 17.6(4)
C5 C6 C1 C2 0.5(4)
C5 C4 C3 C2 0.1(4)
C9 C10 C11 C12 85.8(3)
C9 C10 C11 O3 -90.9(3)
C16 C12 C11 O3 171.5(3)
C16 C12 C11 C10 -5.1(4)
C16 C12 C13 C14 0.7(4)
C15 C14 C13 C12 -1.2(5)
C17 C15 C14 C13 1.3(5)
C19 C8 C9 C10 -101.3(2)
C14 C15 C17 C16 -0.8(5)
C13 C12 C11 O3 -7.7(4)
C13 C12 C11 C10 175.7(2)
C13 C12 C16 C17 -0.3(4)
C18 C8 C9 C10 137.5(2)
